data_2243920
loop_
_publ_author_name
'Shapovalov, Sergey'
'Tikhonova, Olga'
'Skabitsky, Ivan'

_publ_section_title
;
 Crystal structure of the new palladium complexes
 tetrakis(1,3-dimethylimidazolium-2-ylidene)palladium(II)
 hexadecacarbonyltetrarhenium diethyl ether disolvate and
 octa-\m-carbonyl-dicarbonyltetrakis(triphenylphosphane)palladiumdirhenium
 (unknown solvate)
;
_journal_coeditor_code TX2041
_journal_issue 10
_journal_name_full 'Acta Crystallographica Section E'
_journal_page_first
;
;
_journal_paper_doi 10.1107/S2056989021009270
_journal_volume 77
_journal_year 2021
_chemical_formula_iupac '[Pd4 Re2 (C18 H15 P1)4 (C O)10]'
_chemical_formula_moiety 'C82 H60 O10 P4 Pd4 Re2'
_chemical_formula_sum 'C82 H60 O10 P4 Pd4 Re2'
_chemical_formula_weight 2127.18
_chemical_name_systematic
;
Octa-\m-carbonyl-dicarbonyltetrakis(triphenylphosphane)palladiumdirhenium
;
_space_group_crystal_system triclinic
_space_group_IT_number 2
_space_group_name_Hall '-P 1'
_space_group_name_H-M_alt 'P -1'
_atom_sites_solution_hydrogens geom
_atom_sites_solution_primary dual
_audit_creation_method
;
Olex2 1.3
(compiled 2020.12.01 svn.r5f60950 for OlexSys, GUI svn.r6272)
;
_cell_angle_alpha 105.9830(10)
_cell_angle_beta 108.5100(10)
_cell_angle_gamma 106.1290(10)
_cell_formula_units_Z 1
_cell_length_a 12.9278(4)
_cell_length_b 13.5132(5)
_cell_length_c 14.1184(5)
_cell_measurement_reflns_used 9325
_cell_measurement_temperature 100.0
_cell_measurement_theta_max 29.62
_cell_measurement_theta_min 2.82
_cell_volume 2060.10(13)
_computing_cell_refinement
;
SAINT (Bruker, 2015)
;
_computing_data_collection
;
APEX2 (Bruker, 2015)
;
_computing_data_reduction
;
SAINT (Bruker, 2015)
;
_computing_molecular_graphics
;
<i>OLEX2</i> (Dolomanov <i>et al.</i>,  2009)
;
_computing_publication_material
;
<i>OLEX2</i> (Dolomanov <i>et al.</i>,  2009)
;
_computing_structure_refinement
;
<i>SHELXL2014/7</i> (Sheldrick, 2015b)
;
_computing_structure_solution
;
<i>SHELXT2014/5</i> (Sheldrick, 2015a)
;
_diffrn_ambient_temperature 100.0
_diffrn_measured_fraction_theta_full 0.998
_diffrn_measured_fraction_theta_max 0.997
_diffrn_measurement_device_type 'Bruker APEXII CCD'
_diffrn_measurement_method '\f and \w scans'
_diffrn_radiation_type MoK\a
_diffrn_radiation_wavelength 0.71073
_diffrn_reflns_av_R_equivalents 0.0415
_diffrn_reflns_av_unetI/netI 0.0184
_diffrn_reflns_limit_h_max 17
_diffrn_reflns_limit_h_min -17
_diffrn_reflns_limit_k_max 18
_diffrn_reflns_limit_k_min -18
_diffrn_reflns_limit_l_max 19
_diffrn_reflns_limit_l_min -19
_diffrn_reflns_number 151194
_diffrn_reflns_theta_full 25.242
_diffrn_reflns_theta_max 29.645
_diffrn_reflns_theta_min 2.819
_diffrn_source_current 1.4
_diffrn_source_power 0.07
_diffrn_source_voltage 50.0
_diffrn_standards_number 0
_exptl_absorpt_coefficient_mu 3.912
_exptl_absorpt_correction_T_max 0.7459
_exptl_absorpt_correction_T_min 0.5150
_exptl_absorpt_correction_type multi-scan
_exptl_absorpt_process_details
;
(SADABS; Krause <i>et al.</i>,  2015)
;
_exptl_crystal_colour red
_exptl_crystal_density_diffrn 1.715
_exptl_crystal_description block
_exptl_crystal_F_000 1026
_exptl_crystal_size_max 0.23
_exptl_crystal_size_mid 0.18
_exptl_crystal_size_min 0.18
_refine_diff_density_max 0.949
_refine_diff_density_min -0.697
_refine_ls_extinction_coef 0.00119(9)
_refine_ls_extinction_expression Fc^*^=kFc[1+0.001xFc^2^\l^3^/sin(2\q)]^-1/4^
_refine_ls_extinction_method
;
SHELXL-2014/7 (Sheldrick 2015b)
;
_refine_ls_goodness_of_fit_ref 1.104
_refine_ls_hydrogen_treatment constr
_refine_ls_matrix_type full
_refine_ls_number_parameters 461
_refine_ls_number_reflns 11588
_refine_ls_number_restraints 0
_refine_ls_restrained_S_all 1.104
_refine_ls_R_factor_all 0.0203
_refine_ls_R_factor_gt 0.0179
_refine_ls_shift/su_max 0.005
_refine_ls_shift/su_mean 0.000
_refine_ls_structure_factor_coef Fsqd
_refine_ls_weighting_details 'w=1/[\s^2^(Fo^2^)+(0.0148P)^2^+2.1161P] where P=(Fo^2^+2Fc^2^)/3'
_refine_ls_weighting_scheme calc
_refine_ls_wR_factor_gt 0.0417
_refine_ls_wR_factor_ref 0.0423
_reflns_number_gt 10906
_reflns_number_total 11588
_reflns_threshold_expression 'I > 2\s(I)'
_cod_data_source_file tx2041sup1.cif
_cod_data_source_block 2
_cod_original_cell_volume 2060.09(12)
_cod_database_code 2243920
_shelx_space_group_comment
;
The symmetry employed for this shelxl refinement is uniquely defined
by the following loop, which should always be used as a source of
symmetry information in preference to the above space-group names.
They are only intended as comments.
;
_shelx_estimated_absorpt_t_min 0.467
_shelx_estimated_absorpt_t_max 0.539

loop_
_space_group_symop_operation_xyz
'x, y, z'
'-x, -y, -z'

loop_
_atom_site_type_symbol
_atom_site_label
_atom_site_fract_x
_atom_site_fract_y
_atom_site_fract_z
_atom_site_U_iso_or_equiv
_atom_site_adp_type
_atom_site_calc_flag
_atom_site_occupancy
_atom_site_disorder_assembly
_atom_site_disorder_group
Re Re1 -0.03789(2) 0.58284(2) 0.59592(2) 0.01288(3) Uani d 1 . .
Pd Pd1 0.11939(2) 0.64837(2) 0.50923(2) 0.01377(3) Uani d 1 . .
Pd Pd2 0.13798(2) 0.50124(2) 0.63029(2) 0.01360(3) Uani d 1 . .
P P1 0.27753(4) 0.79978(4) 0.52970(4) 0.01537(9) Uani d 1 . .
P P2 0.27280(5) 0.48255(4) 0.77255(4) 0.01634(10) Uani d 1 . .
O O1 -0.11990(18) 0.71938(18) 0.74578(16) 0.0433(5) Uani d 1 . .
O O2 -0.12746(15) 0.42760(14) 0.70708(13) 0.0266(3) Uani d 1 . .
O O3 0.18975(14) 0.70585(13) 0.81880(12) 0.0236(3) Uani d 1 . .
O O4 0.03880(14) 0.82425(13) 0.59258(13) 0.0240(3) Uani d 1 . .
O O5 0.30356(13) 0.45945(14) 0.53745(13) 0.0236(3) Uani d 1 . .
C C1 -0.0874(2) 0.66930(19) 0.69145(18) 0.0246(4) Uani d 1 . .
C C2 -0.10429(18) 0.45891(18) 0.64488(17) 0.0198(4) Uani d 1 . .
C C3 0.12010(18) 0.64157(17) 0.73175(16) 0.0178(4) Uani d 1 . .
C C4 0.03254(17) 0.73328(17) 0.57964(16) 0.0175(4) Uani d 1 . .
C C5 0.20750(18) 0.45438(17) 0.51815(16) 0.0174(4) Uani d 1 . .
C C6 0.37893(17) 0.75557(17) 0.48099(17) 0.0188(4) Uani d 1 . .
C C7 0.4316(2) 0.69504(19) 0.53169(19) 0.0242(4) Uani d 1 . .
H H7 0.4156 0.6822 0.5894 0.029 Uiso calc 1 . .
C C8 0.5067(2) 0.65387(19) 0.4984(2) 0.0270(5) Uani d 1 . .
H H8 0.5409 0.6118 0.5322 0.032 Uiso calc 1 . .
C C9 0.5315(2) 0.6744(2) 0.41544(19) 0.0283(5) Uani d 1 . .
H H9 0.5830 0.6464 0.3924 0.034 Uiso calc 1 . .
C C10 0.4819(2) 0.7353(2) 0.36630(19) 0.0278(5) Uani d 1 . .
H H10 0.5008 0.7504 0.3106 0.033 Uiso calc 1 . .
C C11 0.40389(18) 0.77520(18) 0.39750(17) 0.0215(4) Uani d 1 . .
H H11 0.3683 0.8154 0.3619 0.026 Uiso calc 1 . .
C C12 0.38172(18) 0.90224(17) 0.66794(16) 0.0180(4) Uani d 1 . .
C C13 0.34659(19) 0.91169(18) 0.75257(17) 0.0216(4) Uani d 1 . .
H H13 0.2686 0.8649 0.7381 0.026 Uiso calc 1 . .
C C14 0.4253(2) 0.9896(2) 0.85853(18) 0.0264(5) Uani d 1 . .
H H14 0.4004 0.9956 0.9156 0.032 Uiso calc 1 . .
C C15 0.5392(2) 1.0578(2) 0.88081(19) 0.0299(5) Uani d 1 . .
H H15 0.5922 1.1113 0.9527 0.036 Uiso calc 1 . .
C C16 0.5758(2) 1.0476(2) 0.7971(2) 0.0292(5) Uani d 1 . .
H H16 0.6544 1.0935 0.8122 0.035 Uiso calc 1 . .
C C17 0.49795(19) 0.97081(18) 0.69209(18) 0.0230(4) Uani d 1 . .
H H17 0.5237 0.9645 0.6356 0.028 Uiso calc 1 . .
C C18 0.22924(18) 0.88071(17) 0.45395(16) 0.0184(4) Uani d 1 . .
C C19 0.3060(2) 0.98359(18) 0.46489(18) 0.0229(4) Uani d 1 . .
H H19 0.3875 1.0152 0.5148 0.027 Uiso calc 1 . .
C C20 0.2634(2) 1.0399(2) 0.4029(2) 0.0281(5) Uani d 1 . .
H H20 0.3162 1.1093 0.4102 0.034 Uiso calc 1 . .
C C21 0.1449(2) 0.9955(2) 0.3312(2) 0.0347(6) Uani d 1 . .
H H21 0.1161 1.0346 0.2897 0.042 Uiso calc 1 . .
C C22 0.0676(2) 0.8933(3) 0.3198(2) 0.0387(6) Uani d 1 . .
H H22 -0.0139 0.8622 0.2699 0.046 Uiso calc 1 . .
C C23 0.1098(2) 0.8368(2) 0.3815(2) 0.0282(5) Uani d 1 . .
H H23 0.0566 0.7676 0.3742 0.034 Uiso calc 1 . .
C C24 0.42622(18) 0.57138(19) 0.80973(17) 0.0208(4) Uani d 1 . .
C C25 0.5207(2) 0.5376(2) 0.8357(2) 0.0294(5) Uani d 1 . .
H H25 0.5070 0.4651 0.8366 0.035 Uiso calc 1 . .
C C26 0.6346(2) 0.6093(2) 0.8602(2) 0.0401(6) Uani d 1 . .
H H26 0.6982 0.5855 0.8774 0.048 Uiso calc 1 . .
C C27 0.6561(2) 0.7155(3) 0.8598(2) 0.0409(6) Uani d 1 . .
H H27 0.7342 0.7642 0.8765 0.049 Uiso calc 1 . .
C C28 0.5630(2) 0.7502(3) 0.8347(3) 0.0415(7) Uani d 1 . .
H H28 0.5776 0.8233 0.8353 0.050 Uiso calc 1 . .
C C29 0.4486(2) 0.6779(2) 0.8087(2) 0.0326(5) Uani d 1 . .
H H29 0.3850 0.7015 0.7901 0.039 Uiso calc 1 . .
C C30 0.26705(19) 0.34177(18) 0.75156(17) 0.0199(4) Uani d 1 . .
C C31 0.3181(2) 0.3138(2) 0.83814(19) 0.0296(5) Uani d 1 . .
H H31 0.3604 0.3699 0.9103 0.036 Uiso calc 1 . .
C C32 0.3073(3) 0.2043(2) 0.8192(2) 0.0365(6) Uani d 1 . .
H H32 0.3425 0.1860 0.8784 0.044 Uiso calc 1 . .
C C33 0.2453(2) 0.1214(2) 0.7143(2) 0.0335(5) Uani d 1 . .
H H33 0.2382 0.0465 0.7018 0.040 Uiso calc 1 . .
C C34 0.1937(2) 0.1477(2) 0.6279(2) 0.0280(5) Uani d 1 . .
H H34 0.1506 0.0909 0.5561 0.034 Uiso calc 1 . .
C C35 0.20507(19) 0.25749(18) 0.64649(17) 0.0213(4) Uani d 1 . .
H H35 0.1702 0.2754 0.5869 0.026 Uiso calc 1 . .
C C36 0.25498(19) 0.52324(18) 0.89861(16) 0.0201(4) Uani d 1 . .
C C37 0.1507(2) 0.4569(2) 0.8988(2) 0.0303(5) Uani d 1 . .
H H37 0.0943 0.3913 0.8359 0.036 Uiso calc 1 . .
C C38 0.1295(3) 0.4865(3) 0.9907(2) 0.0414(7) Uani d 1 . .
H H38 0.0592 0.4403 0.9910 0.050 Uiso calc 1 . .
C C39 0.2099(3) 0.5825(3) 1.0819(2) 0.0443(7) Uani d 1 . .
H H39 0.1948 0.6030 1.1446 0.053 Uiso calc 1 . .
C C40 0.3120(3) 0.6484(2) 1.0815(2) 0.0407(7) Uani d 1 . .
H H40 0.3671 0.7148 1.1441 0.049 Uiso calc 1 . .
C C41 0.3356(2) 0.6192(2) 0.99088(18) 0.0277(5) Uani d 1 . .
H H41 0.4070 0.6649 0.9920 0.033 Uiso calc 1 . .

loop_
_atom_site_aniso_label
_atom_site_aniso_U_11
_atom_site_aniso_U_22
_atom_site_aniso_U_33
_atom_site_aniso_U_12
_atom_site_aniso_U_13
_atom_site_aniso_U_23
Re1 0.01245(4) 0.01357(4) 0.01647(4) 0.00659(3) 0.00863(3) 0.00710(3)
Pd1 0.01249(7) 0.01311(7) 0.01861(7) 0.00468(5) 0.00858(5) 0.00854(5)
Pd2 0.01236(7) 0.01464(7) 0.01648(7) 0.00662(5) 0.00670(5) 0.00807(5)
P1 0.0134(2) 0.0141(2) 0.0215(2) 0.00506(18) 0.00935(18) 0.00943(19)
P2 0.0163(2) 0.0175(2) 0.0174(2) 0.00879(19) 0.00679(18) 0.00836(19)
O1 0.0443(11) 0.0454(11) 0.0439(11) 0.0246(9) 0.0282(9) 0.0054(9)
O2 0.0308(8) 0.0263(8) 0.0236(7) 0.0053(7) 0.0156(7) 0.0124(6)
O3 0.0248(8) 0.0196(7) 0.0221(7) 0.0100(6) 0.0058(6) 0.0062(6)
O4 0.0241(8) 0.0162(7) 0.0341(8) 0.0097(6) 0.0128(7) 0.0111(6)
O5 0.0180(7) 0.0314(8) 0.0300(8) 0.0145(6) 0.0135(6) 0.0156(7)
C1 0.0216(10) 0.0260(11) 0.0263(10) 0.0104(9) 0.0120(9) 0.0075(9)
C2 0.0168(9) 0.0221(10) 0.0220(9) 0.0069(8) 0.0104(8) 0.0090(8)
C3 0.0190(9) 0.0182(9) 0.0213(9) 0.0089(8) 0.0109(8) 0.0109(8)
C4 0.0138(8) 0.0190(9) 0.0199(9) 0.0070(7) 0.0074(7) 0.0073(7)
C5 0.0190(9) 0.0161(9) 0.0218(9) 0.0082(7) 0.0109(8) 0.0101(7)
C6 0.0142(9) 0.0151(9) 0.0270(10) 0.0041(7) 0.0108(8) 0.0079(8)
C7 0.0234(10) 0.0231(10) 0.0361(12) 0.0112(9) 0.0180(9) 0.0177(9)
C8 0.0252(11) 0.0224(11) 0.0411(13) 0.0132(9) 0.0172(10) 0.0163(10)
C9 0.0222(11) 0.0284(12) 0.0331(12) 0.0127(9) 0.0131(9) 0.0063(9)
C10 0.0257(11) 0.0367(13) 0.0256(10) 0.0144(10) 0.0157(9) 0.0113(9)
C11 0.0174(9) 0.0242(10) 0.0233(10) 0.0077(8) 0.0092(8) 0.0104(8)
C12 0.0175(9) 0.0154(9) 0.0226(9) 0.0069(7) 0.0079(8) 0.0100(7)
C13 0.0216(10) 0.0218(10) 0.0255(10) 0.0108(8) 0.0098(8) 0.0132(8)
C14 0.0305(12) 0.0291(11) 0.0236(10) 0.0146(10) 0.0112(9) 0.0139(9)
C15 0.0316(12) 0.0213(11) 0.0251(11) 0.0071(9) 0.0031(9) 0.0071(9)
C16 0.0219(11) 0.0220(11) 0.0326(12) 0.0024(9) 0.0058(9) 0.0089(9)
C17 0.0201(10) 0.0196(10) 0.0287(10) 0.0060(8) 0.0104(8) 0.0110(8)
C18 0.0200(9) 0.0191(9) 0.0228(9) 0.0097(8) 0.0122(8) 0.0120(8)
C19 0.0243(10) 0.0201(10) 0.0284(10) 0.0082(8) 0.0143(9) 0.0126(8)
C20 0.0370(13) 0.0227(11) 0.0358(12) 0.0133(10) 0.0215(10) 0.0190(10)
C21 0.0403(14) 0.0394(14) 0.0441(14) 0.0236(12) 0.0217(12) 0.0318(12)
C22 0.0243(12) 0.0525(17) 0.0478(15) 0.0158(12) 0.0116(11) 0.0357(14)
C23 0.0199(10) 0.0316(12) 0.0356(12) 0.0069(9) 0.0106(9) 0.0219(10)
C24 0.0159(9) 0.0252(10) 0.0209(9) 0.0081(8) 0.0070(8) 0.0097(8)
C25 0.0229(11) 0.0282(12) 0.0347(12) 0.0144(9) 0.0076(9) 0.0103(10)
C26 0.0217(12) 0.0435(15) 0.0497(16) 0.0166(11) 0.0105(11) 0.0130(13)
C27 0.0200(11) 0.0465(16) 0.0527(16) 0.0072(11) 0.0150(11) 0.0218(14)
C28 0.0262(13) 0.0395(15) 0.0630(18) 0.0097(11) 0.0167(12) 0.0322(14)
C29 0.0216(11) 0.0350(13) 0.0496(15) 0.0127(10) 0.0150(11) 0.0278(12)
C30 0.0208(10) 0.0204(10) 0.0236(10) 0.0118(8) 0.0100(8) 0.0115(8)
C31 0.0352(13) 0.0260(11) 0.0273(11) 0.0163(10) 0.0071(10) 0.0134(9)
C32 0.0438(15) 0.0329(13) 0.0403(14) 0.0248(12) 0.0120(12) 0.0223(11)
C33 0.0376(13) 0.0249(12) 0.0465(14) 0.0204(11) 0.0179(12) 0.0183(11)
C34 0.0304(12) 0.0219(11) 0.0335(12) 0.0132(9) 0.0152(10) 0.0087(9)
C35 0.0213(10) 0.0202(10) 0.0238(10) 0.0097(8) 0.0098(8) 0.0093(8)
C36 0.0226(10) 0.0250(10) 0.0195(9) 0.0154(8) 0.0091(8) 0.0120(8)
C37 0.0246(11) 0.0393(14) 0.0319(12) 0.0155(10) 0.0143(10) 0.0157(10)
C38 0.0430(16) 0.0624(19) 0.0491(16) 0.0326(15) 0.0350(14) 0.0348(15)
C39 0.076(2) 0.0585(19) 0.0360(14) 0.0490(18) 0.0393(15) 0.0307(14)
C40 0.068(2) 0.0340(14) 0.0219(11) 0.0274(14) 0.0168(12) 0.0101(10)
C41 0.0364(13) 0.0240(11) 0.0215(10) 0.0124(10) 0.0105(9) 0.0094(9)

loop_
_atom_type_symbol
_atom_type_description
_atom_type_scat_dispersion_real
_atom_type_scat_dispersion_imag
_atom_type_scat_source
C C 0.0033 0.0016 'International Tables Vol C Tables 4.2.6.8 and 6.1.1.4'
H H 0.0000 0.0000 'International Tables Vol C Tables 4.2.6.8 and 6.1.1.4'
O O 0.0106 0.0060 'International Tables Vol C Tables 4.2.6.8 and 6.1.1.4'
P P 0.1023 0.0942 'International Tables Vol C Tables 4.2.6.8 and 6.1.1.4'
Pd Pd -0.9988 1.0072 'International Tables Vol C Tables 4.2.6.8 and 6.1.1.4'
Re Re -1.0185 7.2310 'International Tables Vol C Tables 4.2.6.8 and 6.1.1.4'

loop_
_geom_angle_atom_site_label_1
_geom_angle_atom_site_label_2
_geom_angle_atom_site_label_3
_geom_angle_site_symmetry_1
_geom_angle_site_symmetry_3
_geom_angle
_geom_angle_publ_flag
Pd1 Re1 Pd1 . 2_566 99.105(5) ?
Pd1 Re1 Pd2 . 2_566 65.413(5) ?
Pd1 Re1 Pd2 2_566 2_566 64.596(5) ?
Pd1 Re1 Pd2 . . 65.131(5) ?
Pd2 Re1 Pd1 . 2_566 65.445(5) ?
Pd2 Re1 Pd2 . 2_566 99.238(5) ?
C1 Re1 Pd1 . . 131.04(7) ?
C1 Re1 Pd1 . 2_566 129.69(7) ?
C1 Re1 Pd2 . . 133.48(7) ?
C1 Re1 Pd2 . 2_566 127.28(7) ?
C1 Re1 C2 . . 83.99(9) ?
C1 Re1 C3 . . 85.84(9) ?
C1 Re1 C4 . . 83.85(9) ?
C1 Re1 C5 . 2_566 81.63(9) ?
C2 Re1 Pd1 . . 141.37(6) ?
C2 Re1 Pd1 . 2_566 50.76(6) ?
C2 Re1 Pd2 . . 78.91(6) ?
C2 Re1 Pd2 . 2_566 109.51(6) ?
C2 Re1 C3 . . 87.43(8) ?
C2 Re1 C4 . . 166.84(8) ?
C2 Re1 C5 . 2_566 91.78(8) ?
C3 Re1 Pd1 . 2_566 109.34(6) ?
C3 Re1 Pd1 . . 80.75(6) ?
C3 Re1 Pd2 . . 50.73(6) ?
C3 Re1 Pd2 . 2_566 143.08(6) ?
C3 Re1 C4 . . 86.69(8) ?
C3 Re1 C5 . 2_566 167.46(8) ?
C4 Re1 Pd1 . . 48.71(5) ?
C4 Re1 Pd1 . 2_566 142.40(5) ?
C4 Re1 Pd2 . 2_566 82.00(5) ?
C4 Re1 Pd2 . . 106.14(5) ?
C5 Re1 Pd1 2_566 . 107.18(6) ?
C5 Re1 Pd1 2_566 2_566 79.46(5) ?
C5 Re1 Pd2 2_566 . 141.24(5) ?
C5 Re1 Pd2 2_566 2_566 48.43(5) ?
C5 Re1 C4 2_566 . 91.42(8) ?
Re1 Pd1 Re1 . 2_566 80.894(5) ?
Re1 Pd1 Pd2 2_566 . 57.781(5) ?
Re1 Pd1 Pd2 2_566 2_566 57.011(4) ?
Re1 Pd1 Pd2 . . 57.477(4) ?
Re1 Pd1 Pd2 . 2_566 57.681(5) ?
Pd2 Pd1 Pd2 . 2_566 90.135(6) ?
P1 Pd1 Re1 . 2_566 133.608(14) ?
P1 Pd1 Re1 . . 143.861(14) ?
P1 Pd1 Pd2 . 2_566 143.699(14) ?
P1 Pd1 Pd2 . . 125.624(14) ?
C2 Pd1 Re1 2_566 2_566 47.26(6) ?
C2 Pd1 Re1 2_566 . 122.58(6) ?
C2 Pd1 Pd2 2_566 2_566 72.07(5) ?
C2 Pd1 Pd2 2_566 . 100.12(6) ?
C2 Pd1 P1 2_566 . 93.27(6) ?
C4 Pd1 Re1 . . 48.82(6) ?
C4 Pd1 Re1 . 2_566 125.79(6) ?
C4 Pd1 Pd2 . . 99.39(6) ?
C4 Pd1 Pd2 . 2_566 76.94(5) ?
C4 Pd1 P1 . . 100.27(6) ?
C4 Pd1 C2 . 2_566 143.15(8) ?
Re1 Pd2 Re1 . 2_566 80.762(5) ?
Re1 Pd2 Pd1 . 2_566 57.545(5) ?
Re1 Pd2 Pd1 2_566 . 57.623(5) ?
Re1 Pd2 Pd1 . . 57.392(5) ?
Re1 Pd2 Pd1 2_566 2_566 56.904(4) ?
Pd1 Pd2 Pd1 . 2_566 89.865(6) ?
P2 Pd2 Re1 . 2_566 139.454(14) ?
P2 Pd2 Re1 . . 138.742(14) ?
P2 Pd2 Pd1 . 2_566 128.138(15) ?
P2 Pd2 Pd1 . . 141.995(15) ?
C3 Pd2 Re1 . . 47.70(5) ?
C3 Pd2 Re1 . 2_566 123.96(5) ?
C3 Pd2 Pd1 . 2_566 99.53(5) ?
C3 Pd2 Pd1 . . 74.39(5) ?
C3 Pd2 P2 . . 96.08(6) ?
C5 Pd2 Re1 . . 124.34(6) ?
C5 Pd2 Re1 . 2_566 48.21(6) ?
C5 Pd2 Pd1 . 2_566 99.26(6) ?
C5 Pd2 Pd1 . . 74.81(6) ?
C5 Pd2 P2 . . 96.36(6) ?
C5 Pd2 C3 . . 143.64(8) ?
C6 P1 Pd1 . . 112.32(7) ?
C6 P1 C12 . . 100.69(9) ?
C12 P1 Pd1 . . 117.97(7) ?
C18 P1 Pd1 . . 112.89(7) ?
C18 P1 C6 . . 105.65(10) ?
C18 P1 C12 . . 105.98(9) ?
C24 P2 Pd2 . . 111.89(7) ?
C30 P2 Pd2 . . 116.83(7) ?
C30 P2 C24 . . 106.51(10) ?
C30 P2 C36 . . 101.65(10) ?
C36 P2 Pd2 . . 114.10(7) ?
C36 P2 C24 . . 104.65(10) ?
O1 C1 Re1 . . 178.1(2) ?
Re1 C2 Pd1 . 2_566 81.98(7) ?
O2 C2 Re1 . . 152.98(18) ?
O2 C2 Pd1 . 2_566 124.90(17) ?
Re1 C3 Pd2 . . 81.57(7) ?
O3 C3 Re1 . . 152.27(17) ?
O3 C3 Pd2 . . 126.08(16) ?
Pd1 C4 Re1 . . 82.47(7) ?
O4 C4 Re1 . . 149.43(17) ?
O4 C4 Pd1 . . 128.10(16) ?
Re1 C5 Pd2 2_566 . 83.36(7) ?
O5 C5 Re1 . 2_566 149.52(17) ?
O5 C5 Pd2 . . 127.10(16) ?
C7 C6 P1 . . 115.78(16) ?
C11 C6 P1 . . 124.87(17) ?
C11 C6 C7 . . 119.32(19) ?
C6 C7 H7 . . 119.7 ?
C8 C7 C6 . . 120.6(2) ?
C8 C7 H7 . . 119.7 ?
C7 C8 H8 . . 120.2 ?
C7 C8 C9 . . 119.6(2) ?
C9 C8 H8 . . 120.2 ?
C8 C9 H9 . . 119.9 ?
C10 C9 C8 . . 120.3(2) ?
C10 C9 H9 . . 119.9 ?
C9 C10 H10 . . 119.7 ?
C9 C10 C11 . . 120.7(2) ?
C11 C10 H10 . . 119.7 ?
C6 C11 C10 . . 119.5(2) ?
C6 C11 H11 . . 120.3 ?
C10 C11 H11 . . 120.3 ?
C13 C12 P1 . . 119.88(16) ?
C13 C12 C17 . . 118.49(19) ?
C17 C12 P1 . . 121.62(16) ?
C12 C13 H13 . . 119.8 ?
C12 C13 C14 . . 120.4(2) ?
C14 C13 H13 . . 119.8 ?
C13 C14 H14 . . 119.8 ?
C15 C14 C13 . . 120.4(2) ?
C15 C14 H14 . . 119.8 ?
C14 C15 H15 . . 120.2 ?
C14 C15 C16 . . 119.6(2) ?
C16 C15 H15 . . 120.2 ?
C15 C16 H16 . . 119.9 ?
C17 C16 C15 . . 120.2(2) ?
C17 C16 H16 . . 119.9 ?
C12 C17 H17 . . 119.5 ?
C16 C17 C12 . . 120.9(2) ?
C16 C17 H17 . . 119.5 ?
C19 C18 P1 . . 123.40(16) ?
C23 C18 P1 . . 117.73(16) ?
C23 C18 C19 . . 118.9(2) ?
C18 C19 H19 . . 119.8 ?
C20 C19 C18 . . 120.3(2) ?
C20 C19 H19 . . 119.8 ?
C19 C20 H20 . . 119.8 ?
C21 C20 C19 . . 120.3(2) ?
C21 C20 H20 . . 119.8 ?
C20 C21 H21 . . 120.0 ?
C20 C21 C22 . . 119.9(2) ?
C22 C21 H21 . . 120.0 ?
C21 C22 H22 . . 120.0 ?
C23 C22 C21 . . 119.9(2) ?
C23 C22 H22 . . 120.0 ?
C18 C23 C22 . . 120.6(2) ?
C18 C23 H23 . . 119.7 ?
C22 C23 H23 . . 119.7 ?
C25 C24 P2 . . 123.95(18) ?
C29 C24 P2 . . 117.27(17) ?
C29 C24 C25 . . 118.8(2) ?
C24 C25 H25 . . 119.8 ?
C26 C25 C24 . . 120.3(2) ?
C26 C25 H25 . . 119.8 ?
C25 C26 H26 . . 119.8 ?
C27 C26 C25 . . 120.5(2) ?
C27 C26 H26 . . 119.8 ?
C26 C27 H27 . . 120.2 ?
C26 C27 C28 . . 119.7(2) ?
C28 C27 H27 . . 120.2 ?
C27 C28 H28 . . 120.0 ?
C27 C28 C29 . . 119.9(3) ?
C29 C28 H28 . . 120.0 ?
C24 C29 H29 . . 119.6 ?
C28 C29 C24 . . 120.8(2) ?
C28 C29 H29 . . 119.6 ?
C31 C30 P2 . . 122.07(17) ?
C35 C30 P2 . . 119.19(16) ?
C35 C30 C31 . . 118.7(2) ?
C30 C31 H31 . . 119.9 ?
C32 C31 C30 . . 120.3(2) ?
C32 C31 H31 . . 119.9 ?
C31 C32 H32 . . 119.8 ?
C31 C32 C33 . . 120.5(2) ?
C33 C32 H32 . . 119.8 ?
C32 C33 H33 . . 120.0 ?
C34 C33 C32 . . 119.9(2) ?
C34 C33 H33 . . 120.0 ?
C33 C34 H34 . . 120.1 ?
C33 C34 C35 . . 119.8(2) ?
C35 C34 H34 . . 120.1 ?
C30 C35 H35 . . 119.6 ?
C34 C35 C30 . . 120.9(2) ?
C34 C35 H35 . . 119.6 ?
C37 C36 P2 . . 117.43(17) ?
C41 C36 P2 . . 123.41(18) ?
C41 C36 C37 . . 119.1(2) ?
C36 C37 H37 . . 119.9 ?
C38 C37 C36 . . 120.1(2) ?
C38 C37 H37 . . 119.9 ?
C37 C38 H38 . . 119.8 ?
C39 C38 C37 . . 120.4(3) ?
C39 C38 H38 . . 119.8 ?
C38 C39 H39 . . 120.2 ?
C40 C39 C38 . . 119.6(2) ?
C40 C39 H39 . . 120.2 ?
C39 C40 H40 . . 119.6 ?
C39 C40 C41 . . 120.8(3) ?
C41 C40 H40 . . 119.6 ?
C36 C41 C40 . . 120.0(3) ?
C36 C41 H41 . . 120.0 ?
C40 C41 H41 . . 120.0 ?

loop_
_geom_bond_atom_site_label_1
_geom_bond_atom_site_label_2
_geom_bond_site_symmetry_2
_geom_bond_distance
_geom_bond_publ_flag
Re1 Pd1 2_566 2.77475(19) ?
Re1 Pd1 . 2.75553(17) ?
Re1 Pd2 2_566 2.77959(19) ?
Re1 Pd2 . 2.75816(17) ?
Re1 C1 . 1.921(2) ?
Re1 C2 . 2.058(2) ?
Re1 C3 . 2.062(2) ?
Re1 C4 . 2.092(2) ?
Re1 C5 2_566 2.087(2) ?
Pd1 Re1 2_566 2.77473(19) ?
Pd1 Pd2 . 2.9678(2) ?
Pd1 Pd2 2_566 2.9909(2) ?
Pd1 P1 . 2.3291(5) ?
Pd1 C2 2_566 2.170(2) ?
Pd1 C4 . 2.088(2) ?
Pd2 Re1 2_566 2.77958(19) ?
Pd2 Pd1 2_566 2.9910(2) ?
Pd2 P2 . 2.3317(5) ?
Pd2 C3 . 2.158(2) ?
Pd2 C5 . 2.094(2) ?
P1 C6 . 1.825(2) ?
P1 C12 . 1.830(2) ?
P1 C18 . 1.825(2) ?
P2 C24 . 1.822(2) ?
P2 C30 . 1.819(2) ?
P2 C36 . 1.821(2) ?
O1 C1 . 1.140(3) ?
O2 C2 . 1.158(3) ?
O3 C3 . 1.162(2) ?
O4 C4 . 1.167(3) ?
O5 C5 . 1.161(2) ?
C2 Pd1 2_566 2.170(2) ?
C5 Re1 2_566 2.087(2) ?
C6 C7 . 1.403(3) ?
C6 C11 . 1.389(3) ?
C7 H7 . 0.9500 ?
C7 C8 . 1.385(3) ?
C8 H8 . 0.9500 ?
C8 C9 . 1.385(3) ?
C9 H9 . 0.9500 ?
C9 C10 . 1.376(3) ?
C10 H10 . 0.9500 ?
C10 C11 . 1.398(3) ?
C11 H11 . 0.9500 ?
C12 C13 . 1.394(3) ?
C12 C17 . 1.400(3) ?
C13 H13 . 0.9500 ?
C13 C14 . 1.397(3) ?
C14 H14 . 0.9500 ?
C14 C15 . 1.381(3) ?
C15 H15 . 0.9500 ?
C15 C16 . 1.394(4) ?
C16 H16 . 0.9500 ?
C16 C17 . 1.383(3) ?
C17 H17 . 0.9500 ?
C18 C19 . 1.400(3) ?
C18 C23 . 1.391(3) ?
C19 H19 . 0.9500 ?
C19 C20 . 1.393(3) ?
C20 H20 . 0.9500 ?
C20 C21 . 1.379(4) ?
C21 H21 . 0.9500 ?
C21 C22 . 1.393(4) ?
C22 H22 . 0.9500 ?
C22 C23 . 1.392(3) ?
C23 H23 . 0.9500 ?
C24 C25 . 1.398(3) ?
C24 C29 . 1.393(3) ?
C25 H25 . 0.9500 ?
C25 C26 . 1.387(4) ?
C26 H26 . 0.9500 ?
C26 C27 . 1.385(4) ?
C27 H27 . 0.9500 ?
C27 C28 . 1.389(4) ?
C28 H28 . 0.9500 ?
C28 C29 . 1.390(3) ?
C29 H29 . 0.9500 ?
C30 C31 . 1.398(3) ?
C30 C35 . 1.396(3) ?
C31 H31 . 0.9500 ?
C31 C32 . 1.386(3) ?
C32 H32 . 0.9500 ?
C32 C33 . 1.387(4) ?
C33 H33 . 0.9500 ?
C33 C34 . 1.383(4) ?
C34 H34 . 0.9500 ?
C34 C35 . 1.390(3) ?
C35 H35 . 0.9500 ?
C36 C37 . 1.398(3) ?
C36 C41 . 1.386(3) ?
C37 H37 . 0.9500 ?
C37 C38 . 1.386(4) ?
C38 H38 . 0.9500 ?
C38 C39 . 1.379(5) ?
C39 H39 . 0.9500 ?
C39 C40 . 1.374(5) ?
C40 H40 . 0.9500 ?
C40 C41 . 1.386(3) ?
C41 H41 . 0.9500 ?

loop_
_geom_hbond_atom_site_label_D
_geom_hbond_atom_site_label_H
_geom_hbond_atom_site_label_A
_geom_hbond_site_symmetry_A
_geom_hbond_distance_DH
_geom_hbond_distance_HA
_geom_hbond_distance_DA
_geom_hbond_angle_DHA
C9 H9 O5 2_666 0.95 2.49 3.188(3) 130
C39 H39 O2 2_567 0.95 2.60 3.491(4) 157
C20 H20 Cg1 2_676 0.95 2.84 3.635(3) 142
C34 H34 Cg3 1_545 0.95 2.90 3.683(3) 140

loop_
_geom_torsion_atom_site_label_1
_geom_torsion_atom_site_label_2
_geom_torsion_atom_site_label_3
_geom_torsion_atom_site_label_4
_geom_torsion_site_symmetry_1
_geom_torsion_site_symmetry_2
_geom_torsion_site_symmetry_3
_geom_torsion_site_symmetry_4
_geom_torsion
_geom_torsion_publ_flag
Pd1 P1 C6 C7 . . . . -58.98(17) ?
Pd1 P1 C6 C11 . . . . 119.34(17) ?
Pd1 P1 C12 C13 . . . . -21.58(19) ?
Pd1 P1 C12 C17 . . . . 157.12(15) ?
Pd1 P1 C18 C19 . . . . 171.11(16) ?
Pd1 P1 C18 C23 . . . . -9.1(2) ?
Pd2 P2 C24 C25 . . . . -139.46(18) ?
Pd2 P2 C24 C29 . . . . 38.6(2) ?
Pd2 P2 C30 C31 . . . . -162.18(17) ?
Pd2 P2 C30 C35 . . . . 14.8(2) ?
Pd2 P2 C36 C37 . . . . 66.91(19) ?
Pd2 P2 C36 C41 . . . . -109.26(18) ?
P1 C6 C7 C8 . . . . 177.66(18) ?
P1 C6 C11 C10 . . . . -178.91(17) ?
P1 C12 C13 C14 . . . . 179.96(17) ?
P1 C12 C17 C16 . . . . -179.77(18) ?
P1 C18 C19 C20 . . . . 178.85(17) ?
P1 C18 C23 C22 . . . . -178.9(2) ?
P2 C24 C25 C26 . . . . 178.2(2) ?
P2 C24 C29 C28 . . . . -179.2(2) ?
P2 C30 C31 C32 . . . . 177.2(2) ?
P2 C30 C35 C34 . . . . -176.80(17) ?
P2 C36 C37 C38 . . . . -177.0(2) ?
P2 C36 C41 C40 . . . . 175.83(19) ?
C6 P1 C12 C13 . . . . -144.12(17) ?
C6 P1 C12 C17 . . . . 34.58(19) ?
C6 P1 C18 C19 . . . . -65.8(2) ?
C6 P1 C18 C23 . . . . 114.00(18) ?
C6 C7 C8 C9 . . . . 1.1(4) ?
C7 C6 C11 C10 . . . . -0.6(3) ?
C7 C8 C9 C10 . . . . 0.0(4) ?
C8 C9 C10 C11 . . . . -1.4(4) ?
C9 C10 C11 C6 . . . . 1.7(3) ?
C11 C6 C7 C8 . . . . -0.8(3) ?
C12 P1 C6 C7 . . . . 67.42(18) ?
C12 P1 C6 C11 . . . . -114.25(19) ?
C12 P1 C18 C19 . . . . 40.5(2) ?
C12 P1 C18 C23 . . . . -139.70(18) ?
C12 C13 C14 C15 . . . . -0.3(3) ?
C13 C12 C17 C16 . . . . -1.1(3) ?
C13 C14 C15 C16 . . . . -0.8(4) ?
C14 C15 C16 C17 . . . . 1.0(4) ?
C15 C16 C17 C12 . . . . 0.0(4) ?
C17 C12 C13 C14 . . . . 1.2(3) ?
C18 P1 C6 C7 . . . . 177.54(16) ?
C18 P1 C6 C11 . . . . -4.1(2) ?
C18 P1 C12 C13 . . . . 106.03(18) ?
C18 P1 C12 C17 . . . . -75.28(19) ?
C18 C19 C20 C21 . . . . 0.8(4) ?
C19 C18 C23 C22 . . . . 0.9(4) ?
C19 C20 C21 C22 . . . . -0.6(4) ?
C20 C21 C22 C23 . . . . 0.6(4) ?
C21 C22 C23 C18 . . . . -0.8(4) ?
C23 C18 C19 C20 . . . . -0.9(3) ?
C24 P2 C30 C31 . . . . 72.0(2) ?
C24 P2 C30 C35 . . . . -111.09(18) ?
C24 P2 C36 C37 . . . . -170.48(18) ?
C24 P2 C36 C41 . . . . 13.4(2) ?
C24 C25 C26 C27 . . . . 0.3(4) ?
C25 C24 C29 C28 . . . . -1.0(4) ?
C25 C26 C27 C28 . . . . 0.1(5) ?
C26 C27 C28 C29 . . . . -0.9(5) ?
C27 C28 C29 C24 . . . . 1.4(5) ?
C29 C24 C25 C26 . . . . 0.1(4) ?
C30 P2 C24 C25 . . . . -10.7(2) ?
C30 P2 C24 C29 . . . . 167.39(19) ?
C30 P2 C36 C37 . . . . -59.76(19) ?
C30 P2 C36 C41 . . . . 124.07(19) ?
C30 C31 C32 C33 . . . . -0.3(4) ?
C31 C30 C35 C34 . . . . 0.2(3) ?
C31 C32 C33 C34 . . . . -0.1(4) ?
C32 C33 C34 C35 . . . . 0.5(4) ?
C33 C34 C35 C30 . . . . -0.6(4) ?
C35 C30 C31 C32 . . . . 0.2(4) ?
C36 P2 C24 C25 . . . . 96.5(2) ?
C36 P2 C24 C29 . . . . -85.4(2) ?
C36 P2 C30 C31 . . . . -37.3(2) ?
C36 P2 C30 C35 . . . . 139.62(18) ?
C36 C37 C38 C39 . . . . 1.1(4) ?
C37 C36 C41 C40 . . . . -0.3(3) ?
C37 C38 C39 C40 . . . . -0.6(4) ?
C38 C39 C40 C41 . . . . -0.4(4) ?
C39 C40 C41 C36 . . . . 0.8(4) ?
C41 C36 C37 C38 . . . . -0.7(4) ?

_cod_database_fobs_code 2243920
